data_7026900
loop_
_publ_author_name
'Fawcett, John'
'Harding, Duncan A. J.'
'Hope, Eric G.'
'Singh, Kuldip'
'Solan, Gregory A.'

_publ_section_title
;
 Stabilisation of iridium(III) fluoride complexes with NHCs.
;
_journal_issue 44
_journal_name_full 'Dalton transactions (Cambridge, England : 2003)'
_journal_page_first 10781
_journal_page_last 10789
_journal_paper_doi 10.1039/c0dt00857e
_journal_volume 39
_journal_year 2010
_chemical_formula_moiety '(C28 H29 N3 O2 Ir)+ (B F4)-'
_chemical_formula_sum 'C28 H29 B F4 Ir N3 O2'
_chemical_formula_weight 718.55
_chemical_name_systematic
;
?
;
_space_group_IT_number 19
_symmetry_cell_setting orthorhombic
_symmetry_space_group_name_Hall 'P 2ac 2ab'
_symmetry_space_group_name_H-M 'P 21 21 21'
_atom_sites_solution_hydrogens geom
_atom_sites_solution_primary direct
_atom_sites_solution_secondary difmap
_audit_creation_method SHELXL-97
_cell_angle_alpha 90.00
_cell_angle_beta 90.00
_cell_angle_gamma 90.00
_cell_formula_units_Z 4
_cell_length_a 10.8033(18)
_cell_length_b 15.976(3)
_cell_length_c 16.117(3)
_cell_measurement_reflns_used 1015
_cell_measurement_temperature 150(2)
_cell_measurement_theta_max 26.94
_cell_measurement_theta_min 2.52
_cell_volume 2781.7(9)
_computing_cell_refinement 'Bruker SMART'
_computing_data_collection 'Bruker SMART'
_computing_data_reduction 'Bruker SHELXTL'
_computing_molecular_graphics 'Bruker SHELXTL'
_computing_publication_material 'Bruker SHELXTL'
_computing_structure_refinement 'SHELXL-97 (Sheldrick, 1997)'
_computing_structure_solution 'SHELXS-97 (Sheldrick, 1990)'
_diffrn_ambient_temperature 150(2)
_diffrn_measured_fraction_theta_full 1.000
_diffrn_measured_fraction_theta_max 1.000
_diffrn_measurement_device_type 'Bruker Apex 2000 CCD area detector'
_diffrn_measurement_method 'phi and omega scans'
_diffrn_radiation_monochromator graphite
_diffrn_radiation_source 'fine-focus sealed tube'
_diffrn_radiation_type MoK\a
_diffrn_radiation_wavelength 0.71073
_diffrn_reflns_av_R_equivalents 0.0433
_diffrn_reflns_av_sigmaI/netI 0.0417
_diffrn_reflns_limit_h_max 13
_diffrn_reflns_limit_h_min -13
_diffrn_reflns_limit_k_max 20
_diffrn_reflns_limit_k_min -20
_diffrn_reflns_limit_l_max 19
_diffrn_reflns_limit_l_min -20
_diffrn_reflns_number 23340
_diffrn_reflns_theta_full 27.00
_diffrn_reflns_theta_max 27.00
_diffrn_reflns_theta_min 1.79
_exptl_absorpt_coefficient_mu 4.857
_exptl_absorpt_correction_T_max 0.862
_exptl_absorpt_correction_T_min 0.503
_exptl_absorpt_correction_type empirical
_exptl_absorpt_process_details
;
absorption correction based on 16919 reflections (SADABS); Rint 0.117 before
correction and 0.053 after.
;
_exptl_crystal_colour yellow
_exptl_crystal_density_diffrn 1.716
_exptl_crystal_density_method 'not measured'
_exptl_crystal_description needle
_exptl_crystal_F_000 1408
_exptl_crystal_size_max 0.37
_exptl_crystal_size_mid 0.11
_exptl_crystal_size_min 0.09
_refine_diff_density_max 1.846
_refine_diff_density_min -1.027
_refine_diff_density_rms 0.101
_refine_ls_abs_structure_details 'Flack H D (1983), Acta Cryst. A39, 876-881'
_refine_ls_abs_structure_Flack -0.001(7)
_refine_ls_extinction_method none
_refine_ls_goodness_of_fit_ref 0.976
_refine_ls_hydrogen_treatment constr
_refine_ls_matrix_type full
_refine_ls_number_parameters 385
_refine_ls_number_reflns 6030
_refine_ls_number_restraints 0
_refine_ls_restrained_S_all 0.976
_refine_ls_R_factor_all 0.0295
_refine_ls_R_factor_gt 0.0258
_refine_ls_shift/su_max 0.001
_refine_ls_shift/su_mean 0.000
_refine_ls_structure_factor_coef Fsqd
_refine_ls_weighting_details 'calc w=1/[\s^2^(Fo^2^)+(0.0253P)^2^+0.0000P] where P=(Fo^2^+2Fc^2^)/3'
_refine_ls_weighting_scheme calc
_refine_ls_wR_factor_gt 0.0528
_refine_ls_wR_factor_ref 0.0535
_reflns_number_gt 5485
_reflns_number_total 6030
_reflns_threshold_expression >2sigma(I)
_cod_data_source_file c0dt00857e.txt
_cod_data_source_block 05055
_cod_depositor_comments
;
The following automatic conversions were performed:

'_symmetry_cell_setting' value 'Orthorhombic' changed to
'orthorhombic' according to
/home/saulius/struct/CIF-dictionaries/cif_core.dic dictionary named
'cif_core.dic' version 2.4.2 from 2011-04-26.

Automatic conversion script
Id: cif_fix_values 1891 2012-01-12 08:04:46Z andrius 

The following automatic conversions were performed:

'_refine_ls_hydrogen_treatment' value 'constrained' was replaced with
the value 'constr' as specified in the replacement file
'src/cod-tools/trunk/data/replacement-values/replacement_values.lst'.

Automatic conversion script
Id: cif_fix_values 5376 2017-05-30 11:51:03Z andrius 
;
_cod_original_cell_volume 2781.7(8)
_cod_original_sg_symbol_H-M P2(1)2(1)2(1)
_cod_database_code 7026900

loop_
_symmetry_equiv_pos_as_xyz
'x, y, z'
'-x+1/2, -y, z+1/2'
'-x, y+1/2, -z+1/2'
'x+1/2, -y+1/2, -z'

loop_
_atom_site_label
_atom_site_type_symbol
_atom_site_fract_x
_atom_site_fract_y
_atom_site_fract_z
_atom_site_U_iso_or_equiv
_atom_site_adp_type
_atom_site_occupancy
_atom_site_symmetry_multiplicity
_atom_site_calc_flag
_atom_site_refinement_flags
_atom_site_disorder_assembly
_atom_site_disorder_group
Ir1 Ir 0.625769(17) 0.144088(10) 0.790051(10) 0.02396(5) Uani 1 1 d . . .
N1 N 0.8653(4) 0.1372(2) 0.6835(2) 0.0252(7) Uani 1 1 d . . .
N2 N 0.7234(3) 0.0626(2) 0.6280(2) 0.0227(7) Uani 1 1 d . . .
N3 N 0.4853(3) 0.1694(2) 0.7025(3) 0.0279(9) Uani 1 1 d . . .
O1 O 0.8063(3) 0.0987(3) 0.9216(2) 0.0536(11) Uani 1 1 d . . .
O2 O 0.4433(3) 0.1970(3) 0.9227(2) 0.0497(10) Uani 1 1 d . . .
C1 C 0.7419(4) 0.1179(3) 0.8696(3) 0.0310(11) Uani 1 1 d . . .
C2 C 0.5106(4) 0.1756(3) 0.8729(3) 0.0313(11) Uani 1 1 d . . .
C3 C 0.7460(4) 0.1121(3) 0.6947(3) 0.0225(10) Uani 1 1 d . . .
C4 C 0.9131(4) 0.1049(3) 0.6105(3) 0.0297(11) Uani 1 1 d . . .
H4 H 0.9935 0.1147 0.5887 0.036 Uiso 1 1 calc R . .
C5 C 0.8254(4) 0.0577(3) 0.5767(3) 0.0286(10) Uani 1 1 d . . .
H5 H 0.8318 0.0265 0.5267 0.034 Uiso 1 1 calc R . .
C6 C 0.9396(4) 0.1849(3) 0.7422(3) 0.0237(10) Uani 1 1 d . . .
C7 C 1.0237(4) 0.1399(3) 0.7904(3) 0.0290(9) Uani 1 1 d . . .
C8 C 1.0957(4) 0.1847(3) 0.8467(3) 0.0333(11) Uani 1 1 d . . .
H8 H 1.1540 0.1557 0.8802 0.040 Uiso 1 1 calc R . .
C9 C 1.0840(4) 0.2706(3) 0.8547(3) 0.0313(11) Uani 1 1 d . . .
C10 C 1.0003(4) 0.3123(3) 0.8044(3) 0.0334(11) Uani 1 1 d . . .
H10 H 0.9930 0.3713 0.8095 0.040 Uiso 1 1 calc R . .
C11 C 0.9267(4) 0.2710(3) 0.7467(3) 0.0298(10) Uani 1 1 d . . .
C12 C 1.0355(4) 0.0460(3) 0.7850(4) 0.0355(11) Uani 1 1 d . . .
H12A H 0.9572 0.0199 0.8015 0.053 Uiso 1 1 calc R . .
H12B H 1.1017 0.0271 0.8221 0.053 Uiso 1 1 calc R . .
H12C H 1.0554 0.0300 0.7278 0.053 Uiso 1 1 calc R . .
C13 C 1.1602(5) 0.3172(3) 0.9182(3) 0.0413(14) Uani 1 1 d . . .
H13A H 1.2445 0.3249 0.8971 0.062 Uiso 1 1 calc R . .
H13B H 1.1630 0.2849 0.9699 0.062 Uiso 1 1 calc R . .
H13C H 1.1227 0.3720 0.9289 0.062 Uiso 1 1 calc R . .
C14 C 0.8345(4) 0.3178(3) 0.6953(3) 0.0395(13) Uani 1 1 d . . .
H14A H 0.8360 0.2963 0.6383 0.059 Uiso 1 1 calc R . .
H14B H 0.8554 0.3775 0.6951 0.059 Uiso 1 1 calc R . .
H14C H 0.7515 0.3101 0.7187 0.059 Uiso 1 1 calc R . .
C15 C 0.6126(4) 0.0135(2) 0.6152(2) 0.0240(9) Uani 1 1 d . . .
C16 C 0.5864(4) -0.0511(3) 0.6704(3) 0.0281(10) Uani 1 1 d . . .
C17 C 0.4780(4) -0.0960(3) 0.6571(3) 0.0336(11) Uani 1 1 d . . .
H17 H 0.4570 -0.1399 0.6943 0.040 Uiso 1 1 calc R . .
C18 C 0.4002(4) -0.0788(3) 0.5918(3) 0.0378(13) Uani 1 1 d . . .
C19 C 0.4324(4) -0.0160(3) 0.5358(3) 0.0351(11) Uani 1 1 d . . .
H19 H 0.3803 -0.0052 0.4895 0.042 Uiso 1 1 calc R . .
C20 C 0.5390(4) 0.0311(3) 0.5464(3) 0.0284(10) Uani 1 1 d . . .
C21 C 0.6706(4) -0.0745(3) 0.7417(3) 0.0355(11) Uani 1 1 d . . .
H21A H 0.6415 -0.0474 0.7926 0.053 Uiso 1 1 calc R . .
H21B H 0.7551 -0.0560 0.7295 0.053 Uiso 1 1 calc R . .
H21C H 0.6697 -0.1354 0.7491 0.053 Uiso 1 1 calc R . .
C22 C 0.2794(5) -0.1267(4) 0.5817(4) 0.0564(17) Uani 1 1 d . . .
H22A H 0.2844 -0.1796 0.6122 0.085 Uiso 1 1 calc R . .
H22B H 0.2652 -0.1382 0.5227 0.085 Uiso 1 1 calc R . .
H22C H 0.2109 -0.0931 0.6035 0.085 Uiso 1 1 calc R . .
C23 C 0.5718(5) 0.0980(3) 0.4851(3) 0.0381(13) Uani 1 1 d . . .
H23A H 0.6064 0.1463 0.5144 0.057 Uiso 1 1 calc R . .
H23B H 0.4973 0.1151 0.4548 0.057 Uiso 1 1 calc R . .
H23C H 0.6331 0.0763 0.4458 0.057 Uiso 1 1 calc R . .
C24 C 0.4909(5) 0.2351(3) 0.6514(3) 0.0346(11) Uani 1 1 d . . .
H24 H 0.5617 0.2703 0.6530 0.042 Uiso 1 1 calc R . .
C25 C 0.3969(5) 0.2533(3) 0.5964(3) 0.0432(13) Uani 1 1 d . . .
H25 H 0.4030 0.3005 0.5608 0.052 Uiso 1 1 calc R . .
C26 C 0.2949(5) 0.2027(4) 0.5935(4) 0.0477(15) Uani 1 1 d . . .
H26 H 0.2294 0.2140 0.5558 0.057 Uiso 1 1 calc R . .
C27 C 0.2886(4) 0.1351(4) 0.6464(4) 0.0463(14) Uani 1 1 d . . .
H27 H 0.2189 0.0989 0.6451 0.056 Uiso 1 1 calc R . .
C28 C 0.3839(5) 0.1200(3) 0.7012(3) 0.0387(11) Uani 1 1 d . . .
H28 H 0.3782 0.0742 0.7386 0.046 Uiso 1 1 calc R . .
B1 B 0.1012(5) 0.0372(4) 0.4266(4) 0.0423(15) Uani 1 1 d . . .
F1 F 0.1852(3) -0.0120(3) 0.3903(3) 0.0771(12) Uani 1 1 d . A .
F2 F 0.1286(12) 0.1233(6) 0.4406(7) 0.073(3) Uani 0.50 1 d P A 1
F3 F 0.1195(9) 0.0125(5) 0.5177(4) 0.073(2) Uani 0.50 1 d P A 1
F4 F -0.0195(11) 0.0314(8) 0.4182(8) 0.075(4) Uani 0.50 1 d P A 1
F2' F 0.1490(10) 0.0907(7) 0.4773(6) 0.071(3) Uani 0.50 1 d P A 2
F3' F 0.0696(8) 0.0795(5) 0.3503(5) 0.087(3) Uani 0.50 1 d P A 2
F4' F 0.0030(11) -0.0051(7) 0.4492(8) 0.078(4) Uani 0.50 1 d P A 2

loop_
_atom_site_aniso_label
_atom_site_aniso_U_11
_atom_site_aniso_U_22
_atom_site_aniso_U_33
_atom_site_aniso_U_23
_atom_site_aniso_U_13
_atom_site_aniso_U_12
Ir1 0.02387(8) 0.02545(7) 0.02257(8) -0.00003(8) 0.00213(8) 0.00154(8)
N1 0.0246(17) 0.0242(17) 0.0269(18) 0.0015(15) -0.0006(17) 0.003(2)
N2 0.0216(18) 0.0263(18) 0.0202(19) 0.0017(16) 0.0003(15) 0.0006(15)
N3 0.0223(18) 0.035(2) 0.026(2) -0.0026(19) 0.0016(17) 0.0027(15)
O1 0.047(2) 0.085(3) 0.029(2) 0.006(2) 0.0012(17) 0.026(2)
O2 0.044(2) 0.062(3) 0.043(2) -0.007(2) 0.0137(19) 0.0116(19)
C1 0.031(3) 0.036(3) 0.026(3) 0.004(2) 0.008(2) 0.011(2)
C2 0.027(2) 0.033(2) 0.033(3) 0.004(2) 0.000(2) 0.004(2)
C3 0.022(2) 0.022(2) 0.024(3) 0.0049(18) 0.0004(17) 0.0001(17)
C4 0.027(2) 0.033(2) 0.029(3) 0.005(2) 0.0052(18) -0.0017(19)
C5 0.031(2) 0.032(3) 0.023(2) 0.002(2) 0.0058(18) 0.002(2)
C6 0.021(2) 0.026(2) 0.024(2) 0.0013(19) 0.0032(18) -0.0034(18)
C7 0.029(2) 0.025(2) 0.033(2) 0.000(3) 0.000(2) -0.0017(19)
C8 0.025(3) 0.037(3) 0.038(3) 0.001(2) -0.0050(19) 0.0007(19)
C9 0.030(2) 0.030(2) 0.035(3) -0.005(2) 0.0023(19) -0.0058(19)
C10 0.032(2) 0.022(2) 0.046(3) 0.000(2) 0.003(2) -0.0044(19)
C11 0.027(2) 0.029(2) 0.034(3) 0.005(2) 0.005(2) -0.0017(19)
C12 0.036(3) 0.030(2) 0.040(3) -0.003(3) -0.008(2) 0.0042(19)
C13 0.041(3) 0.039(3) 0.044(3) 0.000(2) -0.006(2) -0.009(2)
C14 0.042(3) 0.031(2) 0.045(3) 0.006(2) -0.002(2) -0.002(2)
C15 0.027(2) 0.0240(19) 0.021(2) -0.0025(16) 0.002(2) -0.003(2)
C16 0.032(3) 0.026(2) 0.026(2) -0.002(2) 0.0025(18) 0.0011(19)
C17 0.039(3) 0.032(3) 0.029(3) 0.004(2) 0.004(2) -0.008(2)
C18 0.033(3) 0.044(3) 0.036(3) -0.004(2) 0.001(2) -0.014(2)
C19 0.032(3) 0.044(3) 0.030(3) -0.004(2) -0.006(2) 0.000(2)
C20 0.031(2) 0.033(3) 0.022(3) -0.004(2) -0.0007(19) 0.000(2)
C21 0.044(3) 0.030(3) 0.033(3) 0.003(2) -0.001(2) -0.001(2)
C22 0.042(3) 0.069(4) 0.058(4) 0.003(3) -0.007(3) -0.028(3)
C23 0.040(3) 0.040(3) 0.034(3) 0.003(2) -0.004(2) -0.001(2)
C24 0.036(3) 0.033(3) 0.035(3) -0.002(2) -0.001(2) 0.003(2)
C25 0.049(4) 0.044(3) 0.038(3) 0.003(2) -0.011(2) 0.012(3)
C26 0.036(3) 0.063(4) 0.044(4) -0.008(3) -0.013(2) 0.010(3)
C27 0.025(2) 0.062(4) 0.052(4) -0.001(3) -0.008(2) 0.000(3)
C28 0.027(2) 0.054(3) 0.035(3) -0.001(2) 0.000(3) 0.001(3)
B1 0.030(4) 0.036(3) 0.060(4) -0.002(3) -0.001(3) 0.002(3)
F1 0.063(2) 0.094(3) 0.074(3) -0.029(2) 0.019(2) 0.008(2)
F2 0.077(6) 0.047(5) 0.094(8) 0.009(4) 0.002(7) -0.008(5)
F3 0.082(5) 0.084(5) 0.052(4) 0.007(4) 0.008(5) 0.041(5)
F4 0.041(5) 0.114(11) 0.071(8) -0.039(7) -0.011(5) 0.002(7)
F2' 0.054(6) 0.087(8) 0.072(7) -0.047(6) -0.011(5) -0.010(6)
F3' 0.107(6) 0.069(5) 0.085(6) 0.042(5) -0.037(5) 0.000(4)
F4' 0.070(9) 0.066(7) 0.099(11) -0.041(6) 0.063(8) -0.024(6)

loop_
_atom_type_symbol
_atom_type_description
_atom_type_scat_dispersion_real
_atom_type_scat_dispersion_imag
_atom_type_scat_source
C C 0.0033 0.0016 'International Tables Vol C Tables 4.2.6.8 and 6.1.1.4'
H H 0.0000 0.0000 'International Tables Vol C Tables 4.2.6.8 and 6.1.1.4'
B B 0.0013 0.0007 'International Tables Vol C Tables 4.2.6.8 and 6.1.1.4'
N N 0.0061 0.0033 'International Tables Vol C Tables 4.2.6.8 and 6.1.1.4'
O O 0.0106 0.0060 'International Tables Vol C Tables 4.2.6.8 and 6.1.1.4'
F F 0.0171 0.0103 'International Tables Vol C Tables 4.2.6.8 and 6.1.1.4'
Ir Ir -1.4442 7.9887 'International Tables Vol C Tables 4.2.6.8 and 6.1.1.4'

loop_
_geom_angle_atom_site_label_1
_geom_angle_atom_site_label_2
_geom_angle_atom_site_label_3
_geom_angle
C1 Ir1 C2 91.0(2)
C1 Ir1 C3 91.89(17)
C2 Ir1 C3 177.12(19)
C1 Ir1 N3 176.63(18)
C2 Ir1 N3 87.05(17)
C3 Ir1 N3 90.14(16)
C3 N1 C4 110.9(4)
C3 N1 C6 126.1(4)
C4 N1 C6 122.8(4)
C3 N2 C5 111.3(4)
C3 N2 C15 125.3(4)
C5 N2 C15 123.1(4)
C24 N3 C28 119.1(4)
C24 N3 Ir1 122.0(3)
C28 N3 Ir1 118.8(3)
O1 C1 Ir1 174.8(4)
O2 C2 Ir1 177.7(4)
N2 C3 N1 103.7(4)
N2 C3 Ir1 128.1(3)
N1 C3 Ir1 128.2(3)
C5 C4 N1 107.1(4)
C5 C4 H4 126.4
N1 C4 H4 126.4
C4 C5 N2 106.9(4)
C4 C5 H5 126.5
N2 C5 H5 126.5
C11 C6 C7 123.3(4)
C11 C6 N1 119.9(4)
C7 C6 N1 116.9(4)
C8 C7 C6 117.5(4)
C8 C7 C12 120.1(4)
C6 C7 C12 122.4(4)
C9 C8 C7 121.3(4)
C9 C8 H8 119.4
C7 C8 H8 119.4
C8 C9 C10 118.8(4)
C8 C9 C13 120.1(4)
C10 C9 C13 121.1(4)
C9 C10 C11 122.5(4)
C9 C10 H10 118.8
C11 C10 H10 118.8
C6 C11 C10 116.7(4)
C6 C11 C14 122.3(4)
C10 C11 C14 121.0(4)
C7 C12 H12A 109.5
C7 C12 H12B 109.5
H12A C12 H12B 109.5
C7 C12 H12C 109.5
H12A C12 H12C 109.5
H12B C12 H12C 109.5
C9 C13 H13A 109.5
C9 C13 H13B 109.5
H13A C13 H13B 109.5
C9 C13 H13C 109.5
H13A C13 H13C 109.5
H13B C13 H13C 109.5
C11 C14 H14A 109.5
C11 C14 H14B 109.5
H14A C14 H14B 109.5
C11 C14 H14C 109.5
H14A C14 H14C 109.5
H14B C14 H14C 109.5
C16 C15 C20 122.9(4)
C16 C15 N2 118.6(4)
C20 C15 N2 118.5(4)
C17 C16 C15 117.1(4)
C17 C16 C21 119.7(4)
C15 C16 C21 123.2(4)
C18 C17 C16 122.0(4)
C18 C17 H17 119.0
C16 C17 H17 119.0
C17 C18 C19 119.1(4)
C17 C18 C22 120.4(5)
C19 C18 C22 120.4(5)
C20 C19 C18 121.3(5)
C20 C19 H19 119.4
C18 C19 H19 119.4
C19 C20 C15 117.5(4)
C19 C20 C23 120.2(5)
C15 C20 C23 122.3(4)
C16 C21 H21A 109.5
C16 C21 H21B 109.5
H21A C21 H21B 109.5
C16 C21 H21C 109.5
H21A C21 H21C 109.5
H21B C21 H21C 109.5
C18 C22 H22A 109.5
C18 C22 H22B 109.5
H22A C22 H22B 109.5
C18 C22 H22C 109.5
H22A C22 H22C 109.5
H22B C22 H22C 109.5
C20 C23 H23A 109.5
C20 C23 H23B 109.5
H23A C23 H23B 109.5
C20 C23 H23C 109.5
H23A C23 H23C 109.5
H23B C23 H23C 109.5
N3 C24 C25 121.9(5)
N3 C24 H24 119.0
C25 C24 H24 119.0
C26 C25 C24 119.4(5)
C26 C25 H25 120.3
C24 C25 H25 120.3
C25 C26 C27 118.8(5)
C25 C26 H26 120.6
C27 C26 H26 120.6
C28 C27 C26 119.8(5)
C28 C27 H27 120.1
C26 C27 H27 120.1
N3 C28 C27 120.9(5)
N3 C28 H28 119.5
C27 C28 H28 119.5
F2' B1 F4' 119.3(9)
F2' B1 F4 120.6(9)
F4' B1 F4 35.8(6)
F2' B1 F1 113.3(7)
F4' B1 F1 111.6(7)
F4 B1 F1 126.0(8)
F2' B1 F2 34.6(5)
F4' B1 F2 128.5(9)
F4 B1 F2 106.9(9)
F1 B1 F2 119.8(7)
F2' B1 F3' 108.9(7)
F4' B1 F3' 106.7(8)
F4 B1 F3' 73.2(7)
F1 B1 F3' 93.6(6)
F2 B1 F3' 74.5(6)
F2' B1 F3 60.8(6)
F4' B1 F3 72.9(8)
F4 B1 F3 102.0(8)
F1 B1 F3 100.4(5)
F2 B1 F3 94.0(7)
F3' B1 F3 165.1(6)

loop_
_geom_bond_atom_site_label_1
_geom_bond_atom_site_label_2
_geom_bond_distance
Ir1 C1 1.842(5)
Ir1 C2 1.894(5)
Ir1 C3 2.076(4)
Ir1 N3 2.112(4)
N1 C3 1.361(6)
N1 C4 1.384(6)
N1 C6 1.456(6)
N2 C3 1.357(6)
N2 C5 1.381(5)
N2 C15 1.446(6)
N3 C24 1.336(6)
N3 C28 1.349(6)
O1 C1 1.132(6)
O2 C2 1.135(6)
C4 C5 1.327(6)
C4 H4 0.9500
C5 H5 0.9500
C6 C11 1.386(6)
C6 C7 1.394(6)
C7 C8 1.393(6)
C7 C12 1.508(6)
C8 C9 1.384(6)
C8 H8 0.9500
C9 C10 1.385(6)
C9 C13 1.510(6)
C10 C11 1.389(6)
C10 H10 0.9500
C11 C14 1.496(6)
C12 H12A 0.9800
C12 H12B 0.9800
C12 H12C 0.9800
C13 H13A 0.9800
C13 H13B 0.9800
C13 H13C 0.9800
C14 H14A 0.9800
C14 H14B 0.9800
C14 H14C 0.9800
C15 C16 1.392(6)
C15 C20 1.394(6)
C16 C17 1.390(6)
C16 C21 1.512(6)
C17 C18 1.375(7)
C17 H17 0.9500
C18 C19 1.394(7)
C18 C22 1.521(7)
C19 C20 1.387(7)
C19 H19 0.9500
C20 C23 1.497(7)
C21 H21A 0.9800
C21 H21B 0.9800
C21 H21C 0.9800
C22 H22A 0.9800
C22 H22B 0.9800
C22 H22C 0.9800
C23 H23A 0.9800
C23 H23B 0.9800
C23 H23C 0.9800
C24 C25 1.378(6)
C24 H24 0.9500
C25 C26 1.368(8)
C25 H25 0.9500
C26 C27 1.378(8)
C26 H26 0.9500
C27 C28 1.377(7)
C27 H27 0.9500
C28 H28 0.9500
B1 F2' 1.290(11)
B1 F4' 1.309(13)
B1 F4 1.314(13)
B1 F1 1.335(7)
B1 F2 1.425(11)
B1 F3' 1.444(9)
B1 F3 1.533(9)

loop_
_geom_torsion_atom_site_label_1
_geom_torsion_atom_site_label_2
_geom_torsion_atom_site_label_3
_geom_torsion_atom_site_label_4
_geom_torsion
C1 Ir1 N3 C24 163(3)
C2 Ir1 N3 C24 109.5(4)
C3 Ir1 N3 C24 -69.9(4)
C1 Ir1 N3 C28 -13(3)
C2 Ir1 N3 C28 -67.0(4)
C3 Ir1 N3 C28 113.6(4)
C2 Ir1 C1 O1 46(5)
C3 Ir1 C1 O1 -134(5)
N3 Ir1 C1 O1 -7(8)
C1 Ir1 C2 O2 85(11)
C3 Ir1 C2 O2 -85(12)
N3 Ir1 C2 O2 -98(11)
C5 N2 C3 N1 -0.4(5)
C15 N2 C3 N1 173.4(4)
C5 N2 C3 Ir1 178.3(3)
C15 N2 C3 Ir1 -7.8(6)
C4 N1 C3 N2 1.2(5)
C6 N1 C3 N2 -173.4(4)
C4 N1 C3 Ir1 -177.5(3)
C6 N1 C3 Ir1 7.9(6)
C1 Ir1 C3 N2 131.6(4)
C2 Ir1 C3 N2 -58(4)
N3 Ir1 C3 N2 -45.7(4)
C1 Ir1 C3 N1 -50.0(4)
C2 Ir1 C3 N1 121(4)
N3 Ir1 C3 N1 132.7(4)
C3 N1 C4 C5 -1.6(5)
C6 N1 C4 C5 173.2(4)
N1 C4 C5 N2 1.3(5)
C3 N2 C5 C4 -0.5(5)
C15 N2 C5 C4 -174.6(4)
C3 N1 C6 C11 -81.5(6)
C4 N1 C6 C11 104.5(5)
C3 N1 C6 C7 99.9(5)
C4 N1 C6 C7 -74.1(5)
C11 C6 C7 C8 1.3(7)
N1 C6 C7 C8 179.8(4)
C11 C6 C7 C12 179.5(5)
N1 C6 C7 C12 -2.0(6)
C6 C7 C8 C9 0.2(7)
C12 C7 C8 C9 -178.1(5)
C7 C8 C9 C10 -1.1(7)
C7 C8 C9 C13 177.9(4)
C8 C9 C10 C11 0.7(7)
C13 C9 C10 C11 -178.4(4)
C7 C6 C11 C10 -1.7(7)
N1 C6 C11 C10 179.8(4)
C7 C6 C11 C14 -179.0(4)
N1 C6 C11 C14 2.5(7)
C9 C10 C11 C6 0.7(7)
C9 C10 C11 C14 178.1(4)
C3 N2 C15 C16 -63.9(6)
C5 N2 C15 C16 109.2(5)
C3 N2 C15 C20 118.3(5)
C5 N2 C15 C20 -68.5(6)
C20 C15 C16 C17 -3.5(7)
N2 C15 C16 C17 178.9(4)
C20 C15 C16 C21 175.4(4)
N2 C15 C16 C21 -2.2(6)
C15 C16 C17 C18 1.0(7)
C21 C16 C17 C18 -178.0(5)
C16 C17 C18 C19 1.7(7)
C16 C17 C18 C22 -177.1(5)
C17 C18 C19 C20 -2.1(8)
C22 C18 C19 C20 176.8(5)
C18 C19 C20 C15 -0.2(7)
C18 C19 C20 C23 179.7(5)
C16 C15 C20 C19 3.1(7)
N2 C15 C20 C19 -179.3(4)
C16 C15 C20 C23 -176.8(4)
N2 C15 C20 C23 0.8(7)
C28 N3 C24 C25 -1.0(7)
Ir1 N3 C24 C25 -177.5(4)
N3 C24 C25 C26 -0.2(8)
C24 C25 C26 C27 0.4(8)
C25 C26 C27 C28 0.5(8)
C24 N3 C28 C27 2.0(7)
Ir1 N3 C28 C27 178.6(4)
C26 C27 C28 N3 -1.8(8)
